data_1512105
loop_
_publ_author_name
'Poittevin, Cl\'ement'
'Liautard, Virginie'
'Beniazza, Redouane'
'Robert, Fr\'ed\'eric'
'Landais, Yannick'

_publ_section_title
;
 Free-Radical Carbo-alkenylation of Enamides and Ene-carbamates.
;
_journal_issue 11
_journal_name_full 'Organic letters'
_journal_page_first 2814
_journal_page_last 2817
_journal_paper_doi 10.1021/ol401147w
_journal_volume 15
_journal_year 2013
_chemical_formula_moiety 'C24 H27 N O4 S'
_chemical_formula_sum 'C24 H27 N O4 S'
_chemical_formula_weight 425.53
_chemical_name_common CP254PPP
_chemical_name_systematic
;
 ?
;
_space_group_IT_number 29
_symmetry_cell_setting orthorhombic
_symmetry_space_group_name_Hall 'P 2c -2ac'
_symmetry_space_group_name_H-M 'P c a 21'
_atom_sites_solution_hydrogens geom
_atom_sites_solution_primary direct
_atom_sites_solution_secondary difmap
_audit_creation_method SHELXL-97
_cell_angle_alpha 90.00
_cell_angle_beta 90.00
_cell_angle_gamma 90.00
_cell_formula_units_Z 4
_cell_length_a 11.3759(12)
_cell_length_b 11.6984(12)
_cell_length_c 15.9768(16)
_cell_measurement_reflns_used 5321
_cell_measurement_temperature 120(2)
_cell_measurement_theta_max 28.81
_cell_measurement_theta_min 1.74
_cell_volume 2126.2(4)
_computing_cell_refinement 'SAINT v7.68A (Bruker AXS Inc.)'
_computing_data_collection 'APEX2 2012.2 (Bruker AXS Inc.)'
_computing_data_reduction 'SAINT v7.68A (Bruker AXS Inc.)'
_computing_molecular_graphics ORTEP
_computing_publication_material ORTEP
_computing_structure_refinement 'SHELXL-97 (Sheldrick, 2008)'
_computing_structure_solution 'SHELXS-97 (Sheldrick, 2008)'
_diffrn_ambient_temperature 120(2)
_diffrn_detector_area_resol_mean 8.3333
_diffrn_measured_fraction_theta_full 0.997
_diffrn_measured_fraction_theta_max 0.997
_diffrn_measurement_device_type 'Bruker APEX Duo'
_diffrn_measurement_method 'phi and omega scans'
_diffrn_radiation_monochromator 'multilayer QUAZAR mirrors'
_diffrn_radiation_source 'microfocus sealed tube'
_diffrn_radiation_type MoK\a
_diffrn_radiation_wavelength 0.71073
_diffrn_reflns_av_R_equivalents 0.0481
_diffrn_reflns_av_sigmaI/netI 0.0330
_diffrn_reflns_limit_h_max 15
_diffrn_reflns_limit_h_min -12
_diffrn_reflns_limit_k_max 15
_diffrn_reflns_limit_k_min -15
_diffrn_reflns_limit_l_max 21
_diffrn_reflns_limit_l_min -21
_diffrn_reflns_number 33042
_diffrn_reflns_theta_full 28.81
_diffrn_reflns_theta_max 28.81
_diffrn_reflns_theta_min 1.74
_exptl_absorpt_coefficient_mu 0.183
_exptl_absorpt_correction_T_max 0.9783
_exptl_absorpt_correction_T_min 0.9253
_exptl_absorpt_correction_type multi-scan
_exptl_absorpt_process_details sadabs
_exptl_crystal_colour colourless
_exptl_crystal_density_diffrn 1.329
_exptl_crystal_density_method 'not measured'
_exptl_crystal_description 'translucent cube'
_exptl_crystal_F_000 904
_exptl_crystal_size_max 0.43
_exptl_crystal_size_mid 0.37
_exptl_crystal_size_min 0.12
_refine_diff_density_max 0.531
_refine_diff_density_min -0.367
_refine_diff_density_rms 0.061
_refine_ls_abs_structure_details 'Flack H D (1983), Acta Cryst. A39, 876-881'
_refine_ls_abs_structure_Flack -0.07(5)
_refine_ls_extinction_method none
_refine_ls_goodness_of_fit_ref 1.078
_refine_ls_hydrogen_treatment constr
_refine_ls_matrix_type full
_refine_ls_number_parameters 273
_refine_ls_number_reflns 5506
_refine_ls_number_restraints 1
_refine_ls_restrained_S_all 1.078
_refine_ls_R_factor_all 0.0396
_refine_ls_R_factor_gt 0.0380
_refine_ls_shift/su_max 0.020
_refine_ls_shift/su_mean 0.001
_refine_ls_structure_factor_coef Fsqd
_refine_ls_weighting_details 'calc w=1/[\s^2^(Fo^2^)+(0.0693P)^2^+0.2437P] where P=(Fo^2^+2Fc^2^)/3'
_refine_ls_weighting_scheme calc
_refine_ls_wR_factor_gt 0.0993
_refine_ls_wR_factor_ref 0.1006
_reflns_number_gt 5321
_reflns_number_total 5506
_reflns_threshold_expression >2\s(I)
_cod_data_source_file ol401147w_si_003.cif
_cod_data_source_block mo_cp254pppjoseph_0m
_cod_original_sg_symbol_H-M Pca21
_cod_database_code 1512105

loop_
_symmetry_equiv_pos_as_xyz
'x, y, z'
'-x, -y, z+1/2'
'-x+1/2, y, z+1/2'
'x+1/2, -y, z'

loop_
_atom_site_label
_atom_site_type_symbol
_atom_site_fract_x
_atom_site_fract_y
_atom_site_fract_z
_atom_site_U_iso_or_equiv
_atom_site_adp_type
_atom_site_occupancy
_atom_site_symmetry_multiplicity
_atom_site_calc_flag
_atom_site_refinement_flags
H7 H 0.2563 0.3455 0.3173 0.050 Uiso 1 1 d .
H8 H 0.0279 0.2866 0.3664 0.050 Uiso 1 1 d .
H11 H -0.0839 0.3452 0.2531 0.050 Uiso 1 1 d .
S1 S 0.21405(3) 0.39506(3) 0.45060(2) 0.01910(9) Uani 1 1 d .
O1 O -0.14838(10) 0.00468(10) 0.23905(7) 0.0247(2) Uani 1 1 d .
N2 N -0.00156(9) 0.13186(10) 0.25922(8) 0.0160(2) Uani 1 1 d .
O3 O 0.11129(11) 0.36710(11) 0.49941(7) 0.0273(2) Uani 1 1 d .
C16 C 0.02670(12) 0.03781(12) 0.39955(9) 0.0171(3) Uani 1 1 d .
C9 C 0.06088(11) 0.24263(12) 0.24404(9) 0.0150(2) Uani 1 1 d .
O6 O 0.32907(11) 0.36125(11) 0.48013(8) 0.0299(3) Uani 1 1 d .
C14 C -0.10638(12) 0.09964(13) 0.22520(10) 0.0192(3) Uani 1 1 d .
C1 C 0.21487(12) 0.54498(12) 0.43694(9) 0.0191(3) Uani 1 1 d .
C11 C -0.02658(11) 0.33204(12) 0.20812(9) 0.0175(3) Uani 1 1 d .
C23 C -0.03793(15) 0.54803(14) 0.19367(11) 0.0262(3) Uani 1 1 d .
C7 C 0.19602(12) 0.33888(12) 0.34950(10) 0.0188(3) Uani 1 1 d .
C25 C 0.02065(18) 0.66033(14) 0.17513(13) 0.0331(4) Uani 1 1 d .
H25A H -0.0196 0.7215 0.2057 0.050 Uiso 1 1 calc R
H25B H 0.0166 0.6757 0.1149 0.050 Uiso 1 1 calc R
H25C H 0.1031 0.6570 0.1927 0.050 Uiso 1 1 calc R
C5 C 0.31145(13) 0.72562(13) 0.44993(12) 0.0257(3) Uani 1 1 d .
H5 H 0.3789 0.7695 0.4640 0.031 Uiso 1 1 calc R
C21 C 0.09909(12) 0.08525(12) 0.46090(10) 0.0200(3) Uani 1 1 d .
H21 H 0.1706 0.1209 0.4448 0.024 Uiso 1 1 calc R
C10 C 0.16620(12) 0.22266(12) 0.18565(9) 0.0180(3) Uani 1 1 d .
H10A H 0.2164 0.1624 0.2089 0.027 Uiso 1 1 calc R
H10B H 0.2116 0.2935 0.1805 0.027 Uiso 1 1 calc R
H10C H 0.1378 0.1993 0.1303 0.027 Uiso 1 1 calc R
C6 C 0.31516(12) 0.60692(12) 0.45575(12) 0.0221(3) Uani 1 1 d .
H6 H 0.3853 0.5691 0.4723 0.027 Uiso 1 1 calc R
C18 C -0.10727(14) -0.01939(16) 0.50938(11) 0.0284(3) Uani 1 1 d .
H18 H -0.1784 -0.0555 0.5259 0.034 Uiso 1 1 calc R
C22 C 0.03612(12) 0.44248(12) 0.18185(10) 0.0206(3) Uani 1 1 d .
H22A H 0.1092 0.4505 0.2150 0.025 Uiso 1 1 calc R
H22B H 0.0587 0.4365 0.1222 0.025 Uiso 1 1 calc R
C8 C 0.09491(11) 0.28926(12) 0.32889(8) 0.0162(3) Uani 1 1 d .
O2 O -0.13918(13) 0.54282(12) 0.21697(11) 0.0438(4) Uani 1 1 d .
C12 C -0.09782(13) 0.28082(14) 0.13678(10) 0.0233(3) Uani 1 1 d .
H12A H -0.1495 0.3399 0.1121 0.028 Uiso 1 1 calc R
H12B H -0.0444 0.2525 0.0925 0.028 Uiso 1 1 calc R
C2 C 0.11127(13) 0.59821(13) 0.41107(11) 0.0241(3) Uani 1 1 d .
H2 H 0.0434 0.5544 0.3981 0.029 Uiso 1 1 calc R
C3 C 0.10945(14) 0.71684(15) 0.40469(12) 0.0284(3) Uani 1 1 d .
H3 H 0.0398 0.7548 0.3873 0.034 Uiso 1 1 calc R
C19 C -0.03518(14) 0.02935(15) 0.56978(10) 0.0262(3) Uani 1 1 d .
H19 H -0.0568 0.0271 0.6272 0.031 Uiso 1 1 calc R
C15 C 0.06166(12) 0.04375(12) 0.30847(9) 0.0178(3) Uani 1 1 d .
H15A H 0.1471 0.0593 0.3051 0.021 Uiso 1 1 calc R
H15B H 0.0474 -0.0318 0.2825 0.021 Uiso 1 1 calc R
C4 C 0.20962(15) 0.77985(14) 0.42374(12) 0.0285(3) Uani 1 1 d .
H4 H 0.2082 0.8608 0.4187 0.034 Uiso 1 1 calc R
C17 C -0.07703(13) -0.01617(14) 0.42558(10) 0.0233(3) Uani 1 1 d .
H17 H -0.1270 -0.0509 0.3853 0.028 Uiso 1 1 calc R
C20 C 0.06862(13) 0.08133(13) 0.54523(10) 0.0230(3) Uani 1 1 d .
H20 H 0.1191 0.1144 0.5860 0.028 Uiso 1 1 calc R
C13 C -0.17145(13) 0.18300(14) 0.17030(11) 0.0270(3) Uani 1 1 d .
H13A H -0.2378 0.2153 0.2027 0.032 Uiso 1 1 calc R
H13B H -0.2051 0.1407 0.1223 0.032 Uiso 1 1 calc R

loop_
_atom_site_aniso_label
_atom_site_aniso_U_11
_atom_site_aniso_U_22
_atom_site_aniso_U_33
_atom_site_aniso_U_23
_atom_site_aniso_U_13
_atom_site_aniso_U_12
S1 0.02367(15) 0.01995(16) 0.01369(16) -0.00042(13) -0.00335(13) -0.00329(11)
O1 0.0275(5) 0.0273(5) 0.0193(5) -0.0002(4) -0.0006(4) -0.0092(4)
N2 0.0177(5) 0.0169(5) 0.0135(6) 0.0012(5) -0.0003(4) -0.0004(4)
O3 0.0369(6) 0.0309(6) 0.0141(5) -0.0013(5) 0.0047(4) -0.0106(5)
C16 0.0190(6) 0.0168(6) 0.0155(7) 0.0029(5) 0.0004(5) 0.0030(5)
C9 0.0168(5) 0.0165(6) 0.0118(6) -0.0005(5) 0.0004(4) -0.0016(5)
O6 0.0324(6) 0.0280(6) 0.0294(6) -0.0005(5) -0.0133(5) 0.0025(5)
C14 0.0194(6) 0.0243(7) 0.0138(7) -0.0025(5) 0.0007(5) -0.0027(5)
C1 0.0212(6) 0.0199(6) 0.0162(8) -0.0029(5) -0.0006(5) -0.0018(5)
C11 0.0187(5) 0.0179(6) 0.0158(7) 0.0020(5) 0.0009(5) 0.0023(5)
C23 0.0369(8) 0.0221(7) 0.0196(8) 0.0020(6) 0.0011(6) 0.0049(6)
C7 0.0203(6) 0.0211(6) 0.0149(6) -0.0001(5) 0.0005(5) -0.0007(5)
C25 0.0494(10) 0.0217(7) 0.0282(9) 0.0018(7) -0.0086(7) -0.0006(7)
C5 0.0266(6) 0.0234(7) 0.0271(8) -0.0069(7) 0.0045(7) -0.0052(5)
C21 0.0211(6) 0.0201(6) 0.0188(7) 0.0025(6) -0.0025(5) 0.0004(5)
C10 0.0192(5) 0.0202(6) 0.0147(6) 0.0004(5) 0.0035(5) 0.0002(5)
C6 0.0205(5) 0.0252(7) 0.0206(7) -0.0049(6) -0.0004(6) -0.0024(5)
C18 0.0233(7) 0.0418(9) 0.0202(8) 0.0121(7) -0.0022(6) -0.0058(6)
C22 0.0229(6) 0.0187(6) 0.0201(7) 0.0034(5) 0.0025(5) 0.0018(5)
C8 0.0196(6) 0.0166(6) 0.0122(6) 0.0005(5) 0.0011(4) 0.0019(5)
O2 0.0445(7) 0.0307(7) 0.0563(10) 0.0101(6) 0.0242(7) 0.0150(6)
C12 0.0232(6) 0.0292(8) 0.0174(7) 0.0031(6) -0.0058(5) 0.0019(6)
C2 0.0222(6) 0.0269(8) 0.0232(8) -0.0013(6) -0.0042(6) -0.0007(5)
C3 0.0292(7) 0.0275(8) 0.0284(8) -0.0003(6) -0.0031(6) 0.0049(6)
C19 0.0276(7) 0.0363(8) 0.0148(7) 0.0062(6) -0.0002(6) 0.0043(6)
C15 0.0206(6) 0.0181(6) 0.0146(6) 0.0025(5) 0.0017(5) 0.0013(5)
C4 0.0352(8) 0.0220(7) 0.0284(8) -0.0024(6) 0.0036(6) 0.0012(6)
C17 0.0222(6) 0.0293(8) 0.0183(7) 0.0060(6) -0.0021(5) -0.0060(6)
C20 0.0274(7) 0.0242(7) 0.0172(7) 0.0022(6) -0.0054(6) 0.0018(6)
C13 0.0223(6) 0.0320(8) 0.0266(8) 0.0025(7) -0.0089(6) -0.0029(6)

loop_
_atom_type_symbol
_atom_type_description
_atom_type_scat_dispersion_real
_atom_type_scat_dispersion_imag
_atom_type_scat_source
C C 0.0033 0.0016 'International Tables Vol C Tables 4.2.6.8 and 6.1.1.4'
H H 0.0000 0.0000 'International Tables Vol C Tables 4.2.6.8 and 6.1.1.4'
N N 0.0061 0.0033 'International Tables Vol C Tables 4.2.6.8 and 6.1.1.4'
O O 0.0106 0.0060 'International Tables Vol C Tables 4.2.6.8 and 6.1.1.4'
S S 0.1246 0.1234 'International Tables Vol C Tables 4.2.6.8 and 6.1.1.4'

loop_
_geom_angle_atom_site_label_1
_geom_angle_atom_site_label_2
_geom_angle_atom_site_label_3
_geom_angle
O3 S1 O6 119.65(8)
O3 S1 C7 108.53(7)
O6 S1 C7 107.67(7)
O3 S1 C1 107.21(7)
O6 S1 C1 107.87(7)
C7 S1 C1 104.98(7)
C14 N2 C15 116.32(12)
C14 N2 C9 126.12(12)
C15 N2 C9 117.22(10)
C21 C16 C17 117.89(14)
C21 C16 C15 120.21(13)
C17 C16 C15 121.90(13)
N2 C9 C8 106.76(11)
N2 C9 C10 109.67(11)
C8 C9 C10 113.56(11)
N2 C9 C11 109.79(10)
C8 C9 C11 104.62(11)
C10 C9 C11 112.18(11)
O1 C14 N2 121.20(14)
O1 C14 C13 119.93(13)
N2 C14 C13 118.87(13)
C6 C1 C2 121.78(14)
C6 C1 S1 119.80(11)
C2 C1 S1 118.35(11)
C12 C11 C22 111.98(12)
C12 C11 C9 110.65(12)
C22 C11 C9 111.73(11)
O2 C23 C25 121.73(16)
O2 C23 C22 121.91(15)
C25 C23 C22 116.35(15)
C8 C7 S1 119.49(11)
C4 C5 C6 120.14(14)
C20 C21 C16 121.33(13)
C1 C6 C5 118.85(14)
C17 C18 C19 120.97(14)
C23 C22 C11 113.32(12)
C7 C8 C9 126.95(12)
C13 C12 C11 109.08(13)
C3 C2 C1 118.64(14)
C4 C3 C2 120.01(15)
C20 C19 C18 119.14(15)
N2 C15 C16 114.56(12)
C5 C4 C3 120.56(15)
C18 C17 C16 120.60(15)
C19 C20 C21 120.06(14)
C14 C13 C12 115.02(12)

loop_
_geom_bond_atom_site_label_1
_geom_bond_atom_site_label_2
_geom_bond_distance
S1 O3 1.4428(12)
S1 O6 1.4461(12)
S1 C7 1.7559(16)
S1 C1 1.7674(15)
O1 C14 1.2293(18)
N2 C14 1.3637(17)
N2 C15 1.4829(18)
N2 C9 1.4975(17)
C16 C21 1.395(2)
C16 C17 1.401(2)
C16 C15 1.510(2)
C9 C8 1.5116(19)
C9 C10 1.5364(18)
C9 C11 1.5534(18)
C14 C13 1.506(2)
C1 C6 1.3845(19)
C1 C2 1.396(2)
C11 C12 1.521(2)
C11 C22 1.5343(19)
C23 O2 1.212(2)
C23 C25 1.502(2)
C23 C22 1.507(2)
C7 C8 1.3298(19)
C5 C4 1.385(2)
C5 C6 1.392(2)
C21 C20 1.392(2)
C18 C17 1.383(2)
C18 C19 1.389(2)
C12 C13 1.516(2)
C2 C3 1.392(2)
C3 C4 1.391(2)
C19 C20 1.385(2)

loop_
_geom_torsion_atom_site_label_1
_geom_torsion_atom_site_label_2
_geom_torsion_atom_site_label_3
_geom_torsion_atom_site_label_4
_geom_torsion
C14 N2 C9 C8 131.36(14)
C15 N2 C9 C8 -55.59(14)
C14 N2 C9 C10 -105.20(15)
C15 N2 C9 C10 67.85(15)
C14 N2 C9 C11 18.50(18)
C15 N2 C9 C11 -168.45(12)
C15 N2 C14 O1 4.0(2)
C9 N2 C14 O1 177.11(13)
C15 N2 C14 C13 -176.46(14)
C9 N2 C14 C13 -3.3(2)
O3 S1 C1 C6 129.02(13)
O6 S1 C1 C6 -1.08(16)
C7 S1 C1 C6 -115.69(14)
O3 S1 C1 C2 -47.90(15)
O6 S1 C1 C2 -178.00(13)
C7 S1 C1 C2 67.39(14)
N2 C9 C11 C12 -47.79(15)
C8 C9 C11 C12 -162.04(11)
C10 C9 C11 C12 74.43(14)
N2 C9 C11 C22 -173.30(12)
C8 C9 C11 C22 72.45(14)
C10 C9 C11 C22 -51.08(16)
O3 S1 C7 C8 4.93(14)
O6 S1 C7 C8 135.80(12)
C1 S1 C7 C8 -109.45(13)
C17 C16 C21 C20 -1.2(2)
C15 C16 C21 C20 179.72(14)
C2 C1 C6 C5 1.1(3)
S1 C1 C6 C5 -175.72(14)
C4 C5 C6 C1 -1.6(3)
O2 C23 C22 C11 -4.2(2)
C25 C23 C22 C11 175.74(14)
C12 C11 C22 C23 88.03(16)
C9 C11 C22 C23 -147.20(13)
S1 C7 C8 C9 176.12(11)
N2 C9 C8 C7 138.66(14)
C10 C9 C8 C7 17.7(2)
C11 C9 C8 C7 -104.98(16)
C22 C11 C12 C13 -171.53(12)
C9 C11 C12 C13 63.10(15)
C6 C1 C2 C3 -0.4(3)
S1 C1 C2 C3 176.48(13)
C1 C2 C3 C4 0.1(3)
C17 C18 C19 C20 -0.3(3)
C14 N2 C15 C16 -86.95(15)
C9 N2 C15 C16 99.30(14)
C21 C16 C15 N2 -102.75(15)
C17 C16 C15 N2 78.25(18)
C6 C5 C4 C3 1.4(3)
C2 C3 C4 C5 -0.6(3)
C19 C18 C17 C16 -0.8(3)
C21 C16 C17 C18 1.5(2)
C15 C16 C17 C18 -179.43(15)
C18 C19 C20 C21 0.6(2)
C16 C21 C20 C19 0.2(2)
O1 C14 C13 C12 -162.62(15)
N2 C14 C13 C12 17.8(2)
C11 C12 C13 C14 -47.25(19)
